data_1506459
loop_
_publ_author_name
'Ghosh, Sanjib'
'Choudhury, Angshuman Roy'
'Guru Row, Tayur N.'
'Maitra, Uday'

_publ_section_title
;
 Selective and unusual fluoride ion complexation by a steroidal receptor
 using OH...F- and CH...F- interactions: a new motif for anion
 coordination?
;
_journal_issue 8
_journal_name_full 'Organic letters'
_journal_page_first 1441
_journal_page_last 1444
_journal_paper_doi 10.1021/ol047462s
_journal_volume 7
_journal_year 2005
_chemical_absolute_configuration unk
_chemical_formula_sum 'C52 H80 O12'
_chemical_formula_weight 897.16
_chemical_name_systematic
;
Cyclo-bis(3-glycolyloxycholate)
;
_space_group_IT_number 4
_symmetry_space_group_name_Hall 'P 2yb'
_symmetry_space_group_name_H-M 'P 1 21 1'
_atom_sites_solution_hydrogens geom
_atom_sites_solution_primary direct
_atom_sites_solution_secondary difmap
_audit_creation_date 2004-08-17T11:53:22-00:00
_audit_creation_method 'WinGX routine CIF_UPDATE'
_cell_angle_alpha 90
_cell_angle_beta 98.895(15)
_cell_angle_gamma 90
_cell_formula_units_Z 2
_cell_length_a 11.529(10)
_cell_length_b 16.683(14)
_cell_length_c 12.782(11)
_cell_measurement_temperature 298(2)
_cell_volume 2429(4)
_computing_structure_refinement 'SHELXL-97 (Sheldrick, 1997)'
_diffrn_ambient_temperature 298(2)
_diffrn_measured_fraction_theta_full 0.998
_diffrn_measured_fraction_theta_max 0.998
_diffrn_radiation_monochromator graphite
_diffrn_radiation_type MoK\a
_diffrn_radiation_wavelength 0.71073
_diffrn_reflns_av_R_equivalents 0.0512
_diffrn_reflns_av_unetI/netI 0.086
_diffrn_reflns_limit_h_max 13
_diffrn_reflns_limit_h_min -13
_diffrn_reflns_limit_k_max 20
_diffrn_reflns_limit_k_min -19
_diffrn_reflns_limit_l_max 15
_diffrn_reflns_limit_l_min -15
_diffrn_reflns_number 17871
_diffrn_reflns_theta_full 25.35
_diffrn_reflns_theta_max 25.35
_diffrn_reflns_theta_min 1.61
_exptl_absorpt_coefficient_mu 0.085
_exptl_absorpt_correction_type none
_exptl_crystal_density_diffrn 1.227
_exptl_crystal_density_method 'not measured'
_exptl_crystal_F_000 976
_exptl_crystal_size_max 0.2
_exptl_crystal_size_mid 0.1
_exptl_crystal_size_min 0.1
_refine_diff_density_max 0.62
_refine_diff_density_min -0.234
_refine_diff_density_rms 0.07
_refine_ls_abs_structure_details 'Flack H D (1983), Acta Cryst. A39, 876-881'
_refine_ls_abs_structure_Flack -0.3(18)
_refine_ls_extinction_method none
_refine_ls_goodness_of_fit_ref 1.022
_refine_ls_hydrogen_treatment mixed
_refine_ls_matrix_type full
_refine_ls_number_parameters 587
_refine_ls_number_reflns 8450
_refine_ls_number_restraints 1
_refine_ls_restrained_S_all 1.022
_refine_ls_R_factor_all 0.1313
_refine_ls_R_factor_gt 0.0818
_refine_ls_shift/su_max 0
_refine_ls_shift/su_mean 0
_refine_ls_structure_factor_coef Fsqd
_refine_ls_weighting_details 'calc w=1/[\s^2^(Fo^2^)+(0.1343P)^2^+0.0000P] where P=(Fo^2^+2Fc^2^)/3'
_refine_ls_weighting_scheme calc
_refine_ls_wR_factor_gt 0.2119
_refine_ls_wR_factor_ref 0.2331
_reflns_number_gt 5042
_reflns_number_total 8450
_reflns_threshold_expression >2sigma(I)
_cod_data_source_file ol047462ssi20041210_021040.cif
_cod_data_source_block sgp2
_cod_database_code 1506459

loop_
_symmetry_equiv_pos_as_xyz
'x, y, z'
'-x, y+1/2, -z'

loop_
_atom_site_label
_atom_site_type_symbol
_atom_site_fract_x
_atom_site_fract_y
_atom_site_fract_z
_atom_site_U_iso_or_equiv
_atom_site_adp_type
_atom_site_occupancy
_atom_site_symmetry_multiplicity
_atom_site_calc_flag
_atom_site_refinement_flags
C5 C 0.0536(7) 0.0735(4) 0.9753(5) 0.0682(19) Uani 1 1 d .
H5A H 0.1379 0.0721 0.9874 0.102 Uiso 1 1 calc R
H5B H 0.024 0.0365 1.0222 0.102 Uiso 1 1 calc R
H5C H 0.0273 0.1266 0.9882 0.102 Uiso 1 1 calc R
O12 O -0.0356(6) -0.3603(3) 0.7157(7) 0.126(3) Uani 1 1 d .
C24 C 0.0606(7) 0.4587(5) 0.6938(10) 0.108(4) Uani 1 1 d .
H24A H 0.0548 0.5125 0.6669 0.161 Uiso 1 1 calc R
H24B H 0.0341 0.4572 0.7614 0.161 Uiso 1 1 calc R
H24C H 0.0127 0.4239 0.6453 0.161 Uiso 1 1 calc R
C31 C 0.6353(8) 0.1392(4) 0.9647(5) 0.088(3) Uani 1 1 d .
H31A H 0.6298 0.0818 0.9633 0.132 Uiso 1 1 calc R
H31B H 0.5705 0.161 0.9943 0.132 Uiso 1 1 calc R
H31C H 0.7076 0.155 1.0073 0.132 Uiso 1 1 calc R
C23 C -0.0460(5) 0.2174(4) 0.7760(6) 0.0622(18) Uani 1 1 d .
H23A H -0.0679 0.2101 0.8448 0.093 Uiso 1 1 calc R
H23B H -0.0997 0.1888 0.7243 0.093 Uiso 1 1 calc R
H23C H -0.0484 0.2734 0.7586 0.093 Uiso 1 1 calc R
C50 C 0.4985(5) -0.2310(4) 0.6447(6) 0.0658(18) Uani 1 1 d .
H50A H 0.4891 -0.2835 0.614 0.099 Uiso 1 1 calc R
H50B H 0.5534 -0.2333 0.7093 0.099 Uiso 1 1 calc R
H50C H 0.5275 -0.195 0.5961 0.099 Uiso 1 1 calc R
O6 O 0.6202(5) 0.5913(3) 0.7477(6) 0.107(2) Uani 1 1 d .
C49 C 0.6535(5) 0.0088(4) 0.7423(5) 0.0517(16) Uani 1 1 d .
H49A H 0.7084 0.0147 0.8064 0.078 Uiso 1 1 calc R
H49B H 0.6794 0.0398 0.6871 0.078 Uiso 1 1 calc R
H49C H 0.6487 -0.0467 0.7221 0.078 Uiso 1 1 calc R
O1 O -0.1540(4) -0.1817(3) 0.8020(4) 0.0645(12) Uani 1 1 d .
O7 O 0.7676(3) 0.4077(2) 0.8063(3) 0.0500(10) Uani 1 1 d .
O11 O 0.0138(3) -0.2324(3) 0.6981(3) 0.0535(10) Uani 1 1 d .
O3 O 0.2869(3) 0.2692(3) 0.5375(3) 0.0644(12) Uani 1 1 d .
H3 H 0.2941 0.2287 0.5743 0.097 Uiso 1 1 calc R
O10 O 0.3815(4) 0.0230(2) 0.8724(3) 0.0557(11) Uani 1 1 d .
H10 H 0.3486 -0.0088 0.907 0.083 Uiso 1 1 calc R
O5 O 0.5607(3) 0.4648(2) 0.7242(3) 0.0487(10) Uani 1 1 d .
C35 C 0.4376(5) 0.0303(3) 0.6595(4) 0.0376(13) Uani 1 1 d .
H35 H 0.3625 0.0478 0.6786 0.045 Uiso 1 1 calc R
O9 O 0.2230(4) -0.0266(3) 0.5258(3) 0.0593(11) Uani 1 1 d .
H9 H 0.2334 0.014 0.5622 0.089 Uiso 1 1 calc R
O8 O 0.6899(4) 0.4453(3) 0.9471(4) 0.0668(13) Uani 1 1 d .
O4 O 0.2836(4) 0.1991(3) 0.8724(4) 0.0660(13) Uani 1 1 d .
H4 H 0.2984 0.1697 0.9241 0.099 Uiso 1 1 calc R
C45 C 0.3874(4) -0.1111(3) 0.7061(4) 0.0352(12) Uani 1 1 d .
H45 H 0.3081 -0.0954 0.7167 0.042 Uiso 1 1 calc R
C9 C 0.1271(5) 0.2006(3) 0.6728(4) 0.0389(13) Uani 1 1 d .
H9A H 0.2085 0.1816 0.6824 0.047 Uiso 1 1 calc R
C36 C 0.4213(5) -0.0558(3) 0.6199(4) 0.0378(13) Uani 1 1 d .
H36 H 0.4979 -0.0741 0.605 0.045 Uiso 1 1 calc R
C41 C 0.1306(5) -0.2516(4) 0.6750(4) 0.0476(14) Uani 1 1 d .
H41 H 0.131 -0.3066 0.6481 0.057 Uiso 1 1 calc R
C22 C 0.0801(5) 0.1851(3) 0.7762(4) 0.0438(14) Uani 1 1 d .
C27 C 0.7231(5) 0.3924(4) 0.8959(4) 0.0432(14) Uani 1 1 d .
O2 O -0.0131(4) -0.2254(3) 0.9274(4) 0.0713(13) Uani 1 1 d .
C47 C 0.4896(5) -0.0128(3) 0.8478(5) 0.0447(14) Uani 1 1 d .
H47 H 0.5493 -0.0117 0.9113 0.054 Uiso 1 1 calc R
C16 C 0.3876(5) 0.4712(4) 0.8087(5) 0.0616(18) Uani 1 1 d .
H16A H 0.4246 0.5075 0.8632 0.074 Uiso 1 1 calc R
H16B H 0.4064 0.4168 0.8323 0.074 Uiso 1 1 calc R
C26 C 0.7620(5) 0.4891(4) 0.7720(5) 0.0531(16) Uani 1 1 d .
H26A H 0.7987 0.4935 0.7088 0.064 Uiso 1 1 calc R
H26B H 0.8068 0.522 0.8265 0.064 Uiso 1 1 calc R
C48 C 0.5318(4) 0.0383(3) 0.7606(4) 0.0343(12) Uani 1 1 d .
C44 C 0.3791(5) -0.2006(3) 0.6685(4) 0.0432(14) Uani 1 1 d .
C19 C 0.1988(5) 0.3390(3) 0.7328(5) 0.0449(14) Uani 1 1 d .
H19 H 0.2814 0.3245 0.7342 0.054 Uiso 1 1 calc R
C42 C 0.2183(5) -0.2445(4) 0.7755(4) 0.0481(14) Uani 1 1 d .
H42A H 0.2128 -0.1917 0.8062 0.058 Uiso 1 1 calc R
H42B H 0.2009 -0.284 0.8265 0.058 Uiso 1 1 calc R
C32 C 0.5339(5) 0.1318(3) 0.7737(4) 0.0373(12) Uani 1 1 d .
H32 H 0.4591 0.1474 0.7953 0.045 Uiso 1 1 calc R
C10 C 0.1287(4) 0.2889(3) 0.6437(4) 0.0414(13) Uani 1 1 d .
H10A H 0.0473 0.3079 0.6348 0.05 Uiso 1 1 calc R
C37 C 0.3356(5) -0.0626(3) 0.5163(4) 0.0450(14) Uani 1 1 d .
H37 H 0.369 -0.0339 0.461 0.054 Uiso 1 1 calc R
C11 C 0.1733(5) 0.3025(4) 0.5375(5) 0.0522(16) Uani 1 1 d .
H11 H 0.1185 0.2769 0.4811 0.063 Uiso 1 1 calc R
C6 C 0.0745(5) 0.0929(3) 0.7799(4) 0.0414(13) Uani 1 1 d .
H6 H 0.1559 0.0742 0.7951 0.05 Uiso 1 1 calc R
C40 C 0.1591(5) -0.1943(3) 0.5913(4) 0.0424(13) Uani 1 1 d .
H40A H 0.1495 -0.1397 0.6147 0.051 Uiso 1 1 calc R
H40B H 0.1041 -0.2026 0.5266 0.051 Uiso 1 1 calc R
C46 C 0.4677(5) -0.0981(4) 0.8128(4) 0.0462(14) Uani 1 1 d .
H46A H 0.4336 -0.1261 0.8672 0.055 Uiso 1 1 calc R
H46B H 0.5429 -0.123 0.8087 0.055 Uiso 1 1 calc R
C28 C 0.7168(6) 0.3064(4) 0.9192(5) 0.0554(16) Uani 1 1 d .
H28 H 0.7664 0.2815 0.9739 0.066 Uiso 1 1 calc R
C38 C 0.3117(6) -0.1483(4) 0.4802(5) 0.0524(16) Uani 1 1 d .
H38A H 0.3795 -0.1684 0.452 0.063 Uiso 1 1 calc R
H38B H 0.2456 -0.1488 0.4232 0.063 Uiso 1 1 calc R
C52 C -0.1645(7) -0.2605(4) 0.7580(7) 0.081(2) Uani 1 1 d .
H52A H -0.2264 -0.2604 0.6972 0.097 Uiso 1 1 calc R
H52B H -0.1878 -0.297 0.8101 0.097 Uiso 1 1 calc R
C29 C 0.6226(5) 0.2620(4) 0.8464(5) 0.0561(16) Uani 1 1 d .
H29A H 0.6256 0.2786 0.7741 0.067 Uiso 1 1 calc R
H29B H 0.5467 0.2777 0.8633 0.067 Uiso 1 1 calc R
C4 C 0.0079(5) 0.0495(3) 0.8587(4) 0.0420(13) Uani 1 1 d .
H4A H -0.0746 0.0658 0.8429 0.05 Uiso 1 1 calc R
C25 C 0.6399(6) 0.5214(4) 0.7482(5) 0.0588(18) Uani 1 1 d .
C21 C 0.1657(6) 0.2276(4) 0.8645(5) 0.0539(16) Uani 1 1 d .
H21 H 0.1383 0.2193 0.9326 0.065 Uiso 1 1 calc R
C34 C 0.4744(6) 0.0931(3) 0.5838(4) 0.0491(15) Uani 1 1 d .
H34A H 0.407 0.1128 0.536 0.059 Uiso 1 1 calc R
H34B H 0.5307 0.0709 0.5426 0.059 Uiso 1 1 calc R
C20 C 0.1689(6) 0.3161(4) 0.8428(5) 0.0602(18) Uani 1 1 d .
H20A H 0.2264 0.3407 0.8967 0.072 Uiso 1 1 calc R
H20B H 0.0928 0.3387 0.8495 0.072 Uiso 1 1 calc R
C43 C 0.3411(5) -0.2577(3) 0.7512(5) 0.0510(15) Uani 1 1 d .
H43A H 0.3467 -0.3123 0.7264 0.061 Uiso 1 1 calc R
H43B H 0.3959 -0.2522 0.8164 0.061 Uiso 1 1 calc R
C39 C 0.2850(5) -0.2053(4) 0.5679(4) 0.0481(14) Uani 1 1 d .
H39 H 0.2891 -0.2598 0.54 0.058 Uiso 1 1 calc R
C8 C 0.0540(6) 0.1433(4) 0.5948(5) 0.0571(16) Uani 1 1 d .
H8A H 0.0973 0.1273 0.539 0.068 Uiso 1 1 calc R
H8B H -0.0189 0.1684 0.5631 0.068 Uiso 1 1 calc R
C1 C -0.0712(6) -0.1709(4) 0.8855(5) 0.0518(16) Uani 1 1 d .
C14 C 0.3747(5) 0.4349(4) 0.6204(5) 0.0474(14) Uani 1 1 d .
H14A H 0.3943 0.3792 0.6361 0.057 Uiso 1 1 calc R
H14B H 0.4041 0.4488 0.5557 0.057 Uiso 1 1 calc R
C30 C 0.6320(5) 0.1707(4) 0.8520(4) 0.0464(14) Uani 1 1 d .
H30 H 0.7066 0.156 0.8295 0.056 Uiso 1 1 calc R
C3 C 0.0123(6) -0.0395(3) 0.8461(5) 0.0537(16) Uani 1 1 d .
H3A H 0.0932 -0.0571 0.8624 0.064 Uiso 1 1 calc R
H3B H -0.0162 -0.0532 0.7729 0.064 Uiso 1 1 calc R
C18 C 0.1895(6) 0.4307(4) 0.7065(6) 0.0624(19) Uani 1 1 d .
C13 C 0.2404(5) 0.4442(4) 0.6025(6) 0.0574(17) Uani 1 1 d .
H13 H 0.2237 0.5001 0.5814 0.069 Uiso 1 1 calc R
C33 C 0.5311(6) 0.1611(3) 0.6585(5) 0.0516(15) Uani 1 1 d .
H33A H 0.6101 0.1721 0.6451 0.062 Uiso 1 1 calc R
H33B H 0.4852 0.2099 0.6465 0.062 Uiso 1 1 calc R
C15 C 0.4351(5) 0.4863(3) 0.7092(5) 0.0512(16) Uani 1 1 d .
H15 H 0.4255 0.543 0.6898 0.061 Uiso 1 1 calc R
C12 C 0.1816(6) 0.3918(4) 0.5113(6) 0.0638(19) Uani 1 1 d .
H12A H 0.225 0.3973 0.4524 0.077 Uiso 1 1 calc R
H12B H 0.1029 0.412 0.4882 0.077 Uiso 1 1 calc R
C17 C 0.2561(6) 0.4829(4) 0.7940(7) 0.074(2) Uani 1 1 d .
H17A H 0.2384 0.5387 0.7775 0.089 Uiso 1 1 calc R
H17B H 0.2284 0.4707 0.8601 0.089 Uiso 1 1 calc R
C51 C -0.0543(6) -0.2913(4) 0.7241(6) 0.0663(19) Uani 1 1 d .
C2 C -0.0617(6) -0.0845(4) 0.9182(6) 0.0642(18) Uani 1 1 d .
H2A H -0.0247 -0.0804 0.9915 0.077 Uiso 1 1 calc R
H2B H -0.1394 -0.0609 0.9119 0.077 Uiso 1 1 calc R
C7 C 0.0296(6) 0.0701(4) 0.6628(4) 0.0496(15) Uani 1 1 d .
H7A H 0.0707 0.0231 0.6427 0.059 Uiso 1 1 calc R
H7B H -0.0538 0.0584 0.6531 0.059 Uiso 1 1 calc R

loop_
_atom_site_aniso_label
_atom_site_aniso_U_11
_atom_site_aniso_U_22
_atom_site_aniso_U_33
_atom_site_aniso_U_23
_atom_site_aniso_U_13
_atom_site_aniso_U_12
C5 0.095(5) 0.064(4) 0.046(4) 0.000(3) 0.011(4) -0.015(4)
O12 0.121(5) 0.053(4) 0.231(8) -0.025(4) 0.105(5) -0.021(3)
C24 0.058(5) 0.059(5) 0.215(11) 0.032(6) 0.048(6) 0.034(4)
C31 0.141(7) 0.063(5) 0.048(4) 0.002(4) -0.019(4) -0.042(5)
C23 0.053(4) 0.049(4) 0.090(5) -0.002(3) 0.031(4) 0.003(3)
C50 0.049(4) 0.054(4) 0.095(5) -0.022(4) 0.013(3) 0.010(3)
O6 0.069(4) 0.067(4) 0.179(7) 0.014(4) -0.004(4) -0.018(3)
C49 0.035(3) 0.053(4) 0.064(4) 0.001(3) -0.003(3) 0.008(3)
O1 0.050(3) 0.057(3) 0.087(3) 0.008(2) 0.013(3) -0.001(2)
O7 0.047(2) 0.059(3) 0.045(2) -0.008(2) 0.0125(19) -0.0060(19)
O11 0.045(2) 0.054(2) 0.061(3) -0.002(2) 0.0073(19) 0.001(2)
O3 0.057(3) 0.081(3) 0.058(3) 0.011(2) 0.021(2) 0.005(2)
O10 0.070(3) 0.056(2) 0.048(3) 0.003(2) 0.030(2) -0.013(2)
O5 0.040(2) 0.052(2) 0.055(3) -0.004(2) 0.0136(18) -0.0095(19)
C35 0.041(3) 0.048(3) 0.024(3) 0.012(2) 0.008(2) 0.006(2)
O9 0.056(3) 0.062(3) 0.055(3) 0.000(2) -0.007(2) 0.006(2)
O8 0.092(3) 0.058(3) 0.057(3) -0.015(2) 0.029(3) -0.004(2)
O4 0.052(3) 0.083(3) 0.061(3) 0.013(2) 0.004(2) -0.005(2)
C45 0.033(3) 0.042(3) 0.033(3) 0.005(2) 0.011(2) 0.002(2)
C9 0.041(3) 0.038(3) 0.040(3) -0.002(2) 0.011(3) 0.004(2)
C36 0.039(3) 0.042(3) 0.034(3) 0.001(2) 0.010(2) 0.003(2)
C41 0.047(4) 0.051(4) 0.046(4) -0.003(3) 0.011(3) 0.002(3)
C22 0.042(3) 0.045(3) 0.046(3) -0.002(3) 0.016(3) 0.004(3)
C27 0.047(3) 0.049(4) 0.035(3) -0.020(3) 0.009(3) -0.013(3)
O2 0.096(3) 0.062(3) 0.058(3) 0.022(2) 0.018(2) 0.011(3)
C47 0.048(3) 0.047(4) 0.037(3) 0.011(3) -0.002(3) -0.004(3)
C16 0.057(4) 0.068(4) 0.064(4) -0.027(4) 0.020(3) -0.011(3)
C26 0.047(4) 0.059(4) 0.053(4) 0.003(3) 0.006(3) -0.003(3)
C48 0.034(3) 0.038(3) 0.031(3) 0.001(2) 0.008(2) 0.000(2)
C44 0.046(3) 0.048(3) 0.039(3) -0.001(3) 0.016(3) 0.002(3)
C19 0.041(3) 0.041(3) 0.057(4) 0.004(3) 0.023(3) 0.000(3)
C42 0.051(3) 0.054(4) 0.040(3) 0.007(3) 0.007(3) -0.005(3)
C32 0.040(3) 0.044(3) 0.030(3) 0.003(2) 0.010(2) -0.007(2)
C10 0.028(3) 0.040(3) 0.055(3) 0.003(3) 0.005(2) 0.003(2)
C37 0.043(3) 0.056(4) 0.036(3) 0.005(3) 0.005(3) 0.001(3)
C11 0.033(3) 0.067(4) 0.054(4) 0.012(3) 0.001(3) -0.004(3)
C6 0.040(3) 0.042(3) 0.044(3) 0.006(3) 0.011(3) 0.011(2)
C40 0.046(3) 0.044(3) 0.035(3) 0.003(2) 0.001(2) -0.010(3)
C46 0.050(3) 0.051(4) 0.038(3) 0.013(3) 0.007(3) -0.003(3)
C28 0.060(4) 0.052(4) 0.050(4) -0.008(3) -0.004(3) -0.004(3)
C38 0.059(4) 0.065(4) 0.035(3) -0.015(3) 0.014(3) -0.015(3)
C52 0.078(5) 0.064(5) 0.113(7) -0.006(4) 0.051(5) -0.011(4)
C29 0.059(4) 0.052(4) 0.056(4) -0.006(3) 0.004(3) -0.009(3)
C4 0.037(3) 0.047(3) 0.044(3) -0.009(3) 0.011(2) -0.001(3)
C25 0.072(5) 0.044(4) 0.065(4) 0.002(3) 0.029(4) -0.015(3)
C21 0.063(4) 0.057(4) 0.048(4) -0.008(3) 0.029(3) -0.016(3)
C34 0.075(4) 0.048(4) 0.025(3) 0.005(3) 0.008(3) -0.009(3)
C20 0.063(4) 0.061(4) 0.062(4) -0.030(3) 0.029(3) -0.015(3)
C43 0.052(4) 0.039(3) 0.060(4) -0.003(3) 0.005(3) 0.007(3)
C39 0.054(4) 0.047(3) 0.044(3) -0.013(3) 0.012(3) -0.008(3)
C8 0.065(4) 0.057(4) 0.048(4) 0.004(3) 0.006(3) -0.001(3)
C1 0.062(4) 0.047(4) 0.051(4) 0.013(3) 0.023(3) 0.005(3)
C14 0.041(3) 0.057(4) 0.046(3) 0.005(3) 0.013(3) -0.005(3)
C30 0.050(3) 0.055(4) 0.033(3) -0.001(3) 0.003(3) -0.011(3)
C3 0.068(4) 0.044(4) 0.051(4) 0.005(3) 0.019(3) 0.003(3)
C18 0.053(4) 0.054(4) 0.085(5) 0.002(4) 0.025(4) 0.020(3)
C13 0.052(4) 0.038(3) 0.082(5) 0.013(3) 0.009(3) -0.004(3)
C33 0.057(4) 0.050(4) 0.046(3) 0.006(3) 0.001(3) -0.012(3)
C15 0.040(3) 0.035(3) 0.081(5) 0.000(3) 0.016(3) 0.002(3)
C12 0.053(4) 0.065(4) 0.068(5) 0.022(4) -0.006(3) -0.008(3)
C17 0.065(4) 0.042(4) 0.125(7) -0.018(4) 0.047(4) -0.004(3)
C51 0.059(4) 0.051(4) 0.096(5) -0.002(4) 0.032(4) -0.017(3)
C2 0.071(4) 0.055(4) 0.074(5) 0.010(3) 0.036(4) 0.003(3)
C7 0.066(4) 0.048(3) 0.038(3) -0.005(3) 0.016(3) -0.006(3)

loop_
_atom_type_symbol
_atom_type_description
_atom_type_scat_dispersion_real
_atom_type_scat_dispersion_imag
_atom_type_scat_source
C C 0.0033 0.0016 'International Tables Vol C Tables 4.2.6.8 and 6.1.1.4'
H H 0 0 'International Tables Vol C Tables 4.2.6.8 and 6.1.1.4'
O O 0.0106 0.006 'International Tables Vol C Tables 4.2.6.8 and 6.1.1.4'

loop_
_geom_angle_atom_site_label_1
_geom_angle_atom_site_label_2
_geom_angle_atom_site_label_3
_geom_angle
C4 C5 H5A 109.5
C4 C5 H5B 109.5
H5A C5 H5B 109.5
C4 C5 H5C 109.5
H5A C5 H5C 109.5
H5B C5 H5C 109.5
C18 C24 H24A 109.5
C18 C24 H24B 109.5
H24A C24 H24B 109.5
C18 C24 H24C 109.5
H24A C24 H24C 109.5
H24B C24 H24C 109.5
C30 C31 H31A 109.5
C30 C31 H31B 109.5
H31A C31 H31B 109.5
C30 C31 H31C 109.5
H31A C31 H31C 109.5
H31B C31 H31C 109.5
C22 C23 H23A 109.5
C22 C23 H23B 109.5
H23A C23 H23B 109.5
C22 C23 H23C 109.5
H23A C23 H23C 109.5
H23B C23 H23C 109.5
C44 C50 H50A 109.5
C44 C50 H50B 109.5
H50A C50 H50B 109.5
C44 C50 H50C 109.5
H50A C50 H50C 109.5
H50B C50 H50C 109.5
C48 C49 H49A 109.5
C48 C49 H49B 109.5
H49A C49 H49B 109.5
C48 C49 H49C 109.5
H49A C49 H49C 109.5
H49B C49 H49C 109.5
C1 O1 C52 116.6(6)
C27 O7 C26 115.8(5)
C51 O11 C41 119.2(5)
C11 O3 H3 109.5
C47 O10 H10 109.5
C25 O5 C15 119.2(5)
C36 C35 C34 117.9(4)
C36 C35 C48 113.0(4)
C34 C35 C48 103.8(4)
C36 C35 H35 107.2
C34 C35 H35 107.2
C48 C35 H35 107.2
C37 O9 H9 109.5
C21 O4 H4 109.5
C36 C45 C46 111.5(4)
C36 C45 C44 111.3(4)
C46 C45 C44 113.9(4)
C36 C45 H45 106.5
C46 C45 H45 106.5
C44 C45 H45 106.5
C10 C9 C22 113.3(4)
C10 C9 C8 118.1(5)
C22 C9 C8 102.9(4)
C10 C9 H9A 107.3
C22 C9 H9A 107.3
C8 C9 H9A 107.3
C35 C36 C37 112.8(4)
C35 C36 C45 111.1(4)
C37 C36 C45 112.1(4)
C35 C36 H36 106.8
C37 C36 H36 106.8
C45 C36 H36 106.8
O11 C41 C40 108.3(5)
O11 C41 C42 109.1(4)
C40 C41 C42 111.2(5)
O11 C41 H41 109.4
C40 C41 H41 109.4
C42 C41 H41 109.4
C9 C22 C6 102.6(4)
C9 C22 C23 113.4(5)
C6 C22 C23 107.7(5)
C9 C22 C21 106.3(4)
C6 C22 C21 117.4(5)
C23 C22 C21 109.5(5)
O8 C27 O7 121.4(5)
O8 C27 C28 125.4(6)
O7 C27 C28 113.1(5)
O10 C47 C46 110.0(5)
O10 C47 C48 107.8(4)
C46 C47 C48 111.5(5)
O10 C47 H47 109.2
C46 C47 H47 109.2
C48 C47 H47 109.2
C15 C16 C17 111.6(6)
C15 C16 H16A 109.3
C17 C16 H16A 109.3
C15 C16 H16B 109.3
C17 C16 H16B 109.3
H16A C16 H16B 108
O7 C26 C25 113.7(5)
O7 C26 H26A 108.8
C25 C26 H26A 108.8
O7 C26 H26B 108.8
C25 C26 H26B 108.8
H26A C26 H26B 107.7
C49 C48 C47 109.2(5)
C49 C48 C35 112.4(4)
C47 C48 C35 107.1(4)
C49 C48 C32 109.6(4)
C47 C48 C32 118.3(4)
C35 C48 C32 99.9(4)
C43 C44 C50 106.9(5)
C43 C44 C39 107.5(5)
C50 C44 C39 110.6(5)
C43 C44 C45 112.9(4)
C50 C44 C45 111.1(5)
C39 C44 C45 107.7(4)
C10 C19 C20 112.0(5)
C10 C19 C18 111.1(5)
C20 C19 C18 114.7(5)
C10 C19 H19 106.1
C20 C19 H19 106.1
C18 C19 H19 106.1
C43 C42 C41 109.8(5)
C43 C42 H42A 109.7
C41 C42 H42A 109.7
C43 C42 H42B 109.7
C41 C42 H42B 109.7
H42A C42 H42B 108.2
C30 C32 C33 113.0(4)
C30 C32 C48 119.2(5)
C33 C32 C48 102.4(4)
C30 C32 H32 107.2
C33 C32 H32 107.2
C48 C32 H32 107.2
C9 C10 C19 111.7(5)
C9 C10 C11 112.2(4)
C19 C10 C11 111.3(4)
C9 C10 H10A 107.1
C19 C10 H10A 107.1
C11 C10 H10A 107.1
O9 C37 C38 107.0(5)
O9 C37 C36 111.3(4)
C38 C37 C36 113.3(5)
O9 C37 H37 108.4
C38 C37 H37 108.4
C36 C37 H37 108.4
O3 C11 C12 106.9(5)
O3 C11 C10 112.0(4)
C12 C11 C10 112.1(5)
O3 C11 H11 108.6
C12 C11 H11 108.6
C10 C11 H11 108.6
C4 C6 C22 121.1(5)
C4 C6 C7 113.0(5)
C22 C6 C7 103.0(4)
C4 C6 H6 106.3
C22 C6 H6 106.3
C7 C6 H6 106.3
C41 C40 C39 112.2(5)
C41 C40 H40A 109.2
C39 C40 H40A 109.2
C41 C40 H40B 109.2
C39 C40 H40B 109.2
H40A C40 H40B 107.9
C47 C46 C45 116.6(5)
C47 C46 H46A 108.1
C45 C46 H46A 108.1
C47 C46 H46B 108.1
C45 C46 H46B 108.1
H46A C46 H46B 107.3
C27 C28 C29 114.0(5)
C27 C28 H28 123
C29 C28 H28 123
C37 C38 C39 114.2(5)
C37 C38 H38A 108.7
C39 C38 H38A 108.7
C37 C38 H38B 108.7
C39 C38 H38B 108.7
H38A C38 H38B 107.6
O1 C52 C51 114.0(6)
O1 C52 H52A 108.8
C51 C52 H52A 108.8
O1 C52 H52B 108.8
C51 C52 H52B 108.8
H52A C52 H52B 107.6
C28 C29 C30 114.9(5)
C28 C29 H29A 108.5
C30 C29 H29A 108.5
C28 C29 H29B 108.5
C30 C29 H29B 108.5
H29A C29 H29B 107.5
C3 C4 C6 111.6(4)
C3 C4 C5 110.3(5)
C6 C4 C5 112.2(5)
C3 C4 H4A 107.5
C6 C4 H4A 107.5
C5 C4 H4A 107.5
O6 C25 O5 125.3(7)
O6 C25 C26 121.9(6)
O5 C25 C26 112.8(6)
O4 C21 C20 106.9(5)
O4 C21 C22 113.0(5)
C20 C21 C22 110.2(6)
O4 C21 H21 108.9
C20 C21 H21 108.9
C22 C21 H21 108.9
C35 C34 C33 104.0(4)
C35 C34 H34A 111
C33 C34 H34A 111
C35 C34 H34B 111
C33 C34 H34B 111
H34A C34 H34B 109
C21 C20 C19 115.1(5)
C21 C20 H20A 108.5
C19 C20 H20A 108.5
C21 C20 H20B 108.5
C19 C20 H20B 108.5
H20A C20 H20B 107.5
C42 C43 C44 115.3(5)
C42 C43 H43A 108.4
C44 C43 H43A 108.4
C42 C43 H43B 108.4
C44 C43 H43B 108.4
H43A C43 H43B 107.5
C38 C39 C40 111.7(5)
C38 C39 C44 112.3(5)
C40 C39 C44 113.1(4)
C38 C39 H39 106.4
C40 C39 H39 106.4
C44 C39 H39 106.4
C9 C8 C7 104.9(5)
C9 C8 H8A 110.8
C7 C8 H8A 110.8
C9 C8 H8B 110.8
C7 C8 H8B 110.8
H8A C8 H8B 108.9
O2 C1 O1 122.3(6)
O2 C1 C2 126.1(7)
O1 C1 C2 111.5(6)
C15 C14 C13 113.1(5)
C15 C14 H14A 109
C13 C14 H14A 109
C15 C14 H14B 109
C13 C14 H14B 109
H14A C14 H14B 107.8
C29 C30 C31 112.3(5)
C29 C30 C32 110.6(5)
C31 C30 C32 112.2(5)
C29 C30 H30 107.2
C31 C30 H30 107.2
C32 C30 H30 107.2
C4 C3 C2 112.9(5)
C4 C3 H3A 109
C2 C3 H3A 109
C4 C3 H3B 109
C2 C3 H3B 109
H3A C3 H3B 107.8
C17 C18 C24 105.7(6)
C17 C18 C13 109.4(6)
C24 C18 C13 110.7(7)
C17 C18 C19 112.9(6)
C24 C18 C19 110.5(5)
C13 C18 C19 107.7(5)
C12 C13 C14 111.9(5)
C12 C13 C18 112.8(5)
C14 C13 C18 111.3(5)
C12 C13 H13 106.8
C14 C13 H13 106.8
C18 C13 H13 106.8
C32 C33 C34 107.3(4)
C32 C33 H33A 110.3
C34 C33 H33A 110.3
C32 C33 H33B 110.3
C34 C33 H33B 110.3
H33A C33 H33B 108.5
O5 C15 C16 109.4(5)
O5 C15 C14 106.8(5)
C16 C15 C14 111.2(5)
O5 C15 H15 109.8
C16 C15 H15 109.8
C14 C15 H15 109.8
C13 C12 C11 115.1(5)
C13 C12 H12A 108.5
C11 C12 H12A 108.5
C13 C12 H12B 108.5
C11 C12 H12B 108.5
H12A C12 H12B 107.5
C16 C17 C18 113.5(5)
C16 C17 H17A 108.9
C18 C17 H17A 108.9
C16 C17 H17B 108.9
C18 C17 H17B 108.9
H17A C17 H17B 107.7
O12 C51 O11 125.1(7)
O12 C51 C52 122.5(6)
O11 C51 C52 112.3(6)
C1 C2 C3 108.9(5)
C1 C2 H2A 109.9
C3 C2 H2A 109.9
C1 C2 H2B 109.9
C3 C2 H2B 109.9
H2A C2 H2B 108.3
C8 C7 C6 106.5(5)
C8 C7 H7A 110.4
C6 C7 H7A 110.4
C8 C7 H7B 110.4
C6 C7 H7B 110.4
H7A C7 H7B 108.6

loop_
_geom_bond_atom_site_label_1
_geom_bond_atom_site_label_2
_geom_bond_distance
C5 C4 1.554(9)
C5 H5A 0.96
C5 H5B 0.96
C5 H5C 0.96
O12 C51 1.180(9)
C24 C18 1.543(9)
C24 H24A 0.96
C24 H24B 0.96
C24 H24C 0.96
C31 C30 1.528(9)
C31 H31A 0.96
C31 H31B 0.96
C31 H31C 0.96
C23 C22 1.550(8)
C23 H23A 0.96
C23 H23B 0.96
C23 H23C 0.96
C50 C44 1.541(8)
C50 H50A 0.96
C50 H50B 0.96
C50 H50C 0.96
O6 C25 1.189(8)
C49 C48 1.539(8)
C49 H49A 0.96
C49 H49B 0.96
C49 H49C 0.96
O1 C1 1.329(8)
O1 C52 1.428(9)
O7 C27 1.349(7)
O7 C26 1.427(7)
O11 C51 1.331(7)
O11 C41 1.458(7)
O3 C11 1.423(7)
O3 H3 0.82
O10 C47 1.459(7)
O10 H10 0.82
O5 C25 1.317(7)
O5 C15 1.475(7)
C35 C36 1.525(8)
C35 C34 1.529(7)
C35 C48 1.560(7)
C35 H35 0.98
O9 C37 1.452(7)
O9 H9 0.82
O8 C27 1.196(7)
O4 C21 1.429(8)
O4 H4 0.82
C45 C36 1.534(7)
C45 C46 1.541(8)
C45 C44 1.566(8)
C45 H45 0.98
C9 C10 1.520(7)
C9 C22 1.527(8)
C9 C8 1.536(8)
C9 H9A 0.98
C36 C37 1.529(8)
C36 H36 0.98
C41 C40 1.508(8)
C41 C42 1.512(8)
C41 H41 0.98
C22 C6 1.541(8)
C22 C21 1.552(9)
C27 C28 1.470(8)
O2 C1 1.204(7)
C47 C46 1.502(8)
C47 C48 1.541(8)
C47 H47 0.98
C16 C15 1.482(9)
C16 C17 1.512(9)
C16 H16A 0.97
C16 H16B 0.97
C26 C25 1.494(10)
C26 H26A 0.97
C26 H26B 0.97
C48 C32 1.567(7)
C44 C43 1.536(8)
C44 C39 1.551(8)
C19 C10 1.538(8)
C19 C20 1.546(9)
C19 C18 1.568(8)
C19 H19 0.98
C42 C43 1.511(8)
C42 H42A 0.97
C42 H42B 0.97
C32 C30 1.534(7)
C32 C33 1.547(8)
C32 H32 0.98
C10 C11 1.541(8)
C10 H10A 0.98
C37 C38 1.515(8)
C37 H37 0.98
C11 C12 1.534(9)
C11 H11 0.98
C6 C4 1.539(8)
C6 C7 1.553(8)
C6 H6 0.98
C40 C39 1.538(8)
C40 H40A 0.97
C40 H40B 0.97
C46 H46A 0.97
C46 H46B 0.97
C28 C29 1.511(8)
C28 H28 0.93
C38 C39 1.536(8)
C38 H38A 0.97
C38 H38B 0.97
C52 C51 1.495(10)
C52 H52A 0.97
C52 H52B 0.97
C29 C30 1.527(9)
C29 H29A 0.97
C29 H29B 0.97
C4 C3 1.495(8)
C4 H4A 0.98
C21 C20 1.504(9)
C21 H21 0.98
C34 C33 1.560(8)
C34 H34A 0.97
C34 H34B 0.97
C20 H20A 0.97
C20 H20B 0.97
C43 H43A 0.97
C43 H43B 0.97
C39 H39 0.98
C8 C7 1.550(8)
C8 H8A 0.97
C8 H8B 0.97
C1 C2 1.500(9)
C14 C15 1.504(9)
C14 C13 1.538(8)
C14 H14A 0.97
C14 H14B 0.97
C30 H30 0.98
C3 C2 1.544(9)
C3 H3A 0.97
C3 H3B 0.97
C18 C17 1.527(10)
C18 C13 1.550(10)
C13 C12 1.529(10)
C13 H13 0.98
C33 H33A 0.97
C33 H33B 0.97
C15 H15 0.98
C12 H12A 0.97
C12 H12B 0.97
C17 H17A 0.97
C17 H17B 0.97
C2 H2A 0.97
C2 H2B 0.97
C7 H7A 0.97
C7 H7B 0.97

loop_
_geom_torsion_atom_site_label_1
_geom_torsion_atom_site_label_2
_geom_torsion_atom_site_label_3
_geom_torsion_atom_site_label_4
_geom_torsion
C34 C35 C36 C37 -54.6(7)
C48 C35 C36 C37 -175.8(4)
C34 C35 C36 C45 178.6(5)
C48 C35 C36 C45 57.4(6)
C46 C45 C36 C35 -47.6(6)
C44 C45 C36 C35 -176.0(4)
C46 C45 C36 C37 -174.8(4)
C44 C45 C36 C37 56.8(6)
C51 O11 C41 C40 146.7(6)
C51 O11 C41 C42 -92.0(7)
C10 C9 C22 C6 173.7(5)
C8 C9 C22 C6 45.0(5)
C10 C9 C22 C23 57.9(6)
C8 C9 C22 C23 -70.8(6)
C10 C9 C22 C21 -62.5(6)
C8 C9 C22 C21 168.8(5)
C26 O7 C27 O8 -5.7(7)
C26 O7 C27 C28 172.2(5)
C27 O7 C26 C25 -60.6(7)
O10 C47 C48 C49 173.0(4)
C46 C47 C48 C49 -66.2(6)
O10 C47 C48 C35 -65.0(5)
C46 C47 C48 C35 55.8(6)
O10 C47 C48 C32 46.7(6)
C46 C47 C48 C32 167.5(5)
C36 C35 C48 C49 59.5(6)
C34 C35 C48 C49 -69.4(6)
C36 C35 C48 C47 -60.5(5)
C34 C35 C48 C47 170.6(5)
C36 C35 C48 C32 175.6(4)
C34 C35 C48 C32 46.7(5)
C36 C45 C44 C43 -178.0(4)
C46 C45 C44 C43 55.0(6)
C36 C45 C44 C50 61.9(6)
C46 C45 C44 C50 -65.2(6)
C36 C45 C44 C39 -59.4(5)
C46 C45 C44 C39 173.6(4)
O11 C41 C42 C43 -175.4(5)
C40 C41 C42 C43 -56.0(6)
C49 C48 C32 C30 -50.1(6)
C47 C48 C32 C30 76.0(6)
C35 C48 C32 C30 -168.3(5)
C49 C48 C32 C33 75.5(5)
C47 C48 C32 C33 -158.4(5)
C35 C48 C32 C33 -42.7(5)
C22 C9 C10 C19 55.8(6)
C8 C9 C10 C19 176.2(5)
C22 C9 C10 C11 -178.4(4)
C8 C9 C10 C11 -58.0(6)
C20 C19 C10 C9 -44.7(6)
C18 C19 C10 C9 -174.5(5)
C20 C19 C10 C11 -170.9(5)
C18 C19 C10 C11 59.3(6)
C35 C36 C37 O9 -55.1(6)
C45 C36 C37 O9 71.2(6)
C35 C36 C37 C38 -175.8(5)
C45 C36 C37 C38 -49.5(6)
C9 C10 C11 O3 -56.5(6)
C19 C10 C11 O3 69.5(6)
C9 C10 C11 C12 -176.7(5)
C19 C10 C11 C12 -50.7(6)
C9 C22 C6 C4 -167.1(5)
C23 C22 C6 C4 -47.2(7)
C21 C22 C6 C4 76.8(7)
C9 C22 C6 C7 -39.7(5)
C23 C22 C6 C7 80.2(6)
C21 C22 C6 C7 -155.8(5)
O11 C41 C40 C39 175.3(4)
C42 C41 C40 C39 55.4(6)
O10 C47 C46 C45 67.5(6)
C48 C47 C46 C45 -52.0(7)
C36 C45 C46 C47 46.8(7)
C44 C45 C46 C47 173.7(5)
O8 C27 C28 C29 105.8(7)
O7 C27 C28 C29 -72.0(7)
O9 C37 C38 C39 -76.2(6)
C36 C37 C38 C39 46.9(7)
C1 O1 C52 C51 -57.4(9)
C27 C28 C29 C30 166.7(5)
C22 C6 C4 C3 178.7(5)
C7 C6 C4 C3 56.0(6)
C22 C6 C4 C5 -56.9(7)
C7 C6 C4 C5 -179.7(5)
C15 O5 C25 O6 -9.0(10)
C15 O5 C25 C26 174.0(5)
O7 C26 C25 O6 158.7(7)
O7 C26 C25 O5 -24.1(8)
C9 C22 C21 O4 -59.1(6)
C6 C22 C21 O4 54.9(7)
C23 C22 C21 O4 178.0(5)
C9 C22 C21 C20 60.3(6)
C6 C22 C21 C20 174.4(5)
C23 C22 C21 C20 -62.5(6)
C36 C35 C34 C33 -157.7(5)
C48 C35 C34 C33 -31.9(6)
O4 C21 C20 C19 68.2(7)
C22 C21 C20 C19 -54.8(7)
C10 C19 C20 C21 46.3(8)
C18 C19 C20 C21 174.1(6)
C41 C42 C43 C44 57.6(7)
C50 C44 C43 C42 -172.7(5)
C39 C44 C43 C42 -53.9(6)
C45 C44 C43 C42 64.8(6)
C37 C38 C39 C40 77.0(6)
C37 C38 C39 C44 -51.4(7)
C41 C40 C39 C38 178.3(4)
C41 C40 C39 C44 -53.8(6)
C43 C44 C39 C38 178.2(5)
C50 C44 C39 C38 -65.4(6)
C45 C44 C39 C38 56.1(6)
C43 C44 C39 C40 50.6(6)
C50 C44 C39 C40 167.0(5)
C45 C44 C39 C40 -71.4(6)
C10 C9 C8 C7 -158.0(5)
C22 C9 C8 C7 -32.3(6)
C52 O1 C1 O2 -5.3(9)
C52 O1 C1 C2 174.8(5)
C28 C29 C30 C31 54.9(8)
C28 C29 C30 C32 -178.9(5)
C33 C32 C30 C29 55.4(7)
C48 C32 C30 C29 175.8(5)
C33 C32 C30 C31 -178.4(6)
C48 C32 C30 C31 -58.0(8)
C6 C4 C3 C2 -175.6(5)
C5 C4 C3 C2 59.0(7)
C10 C19 C18 C17 178.9(5)
C20 C19 C18 C17 50.6(7)
C10 C19 C18 C24 60.7(8)
C20 C19 C18 C24 -67.6(8)
C10 C19 C18 C13 -60.3(6)
C20 C19 C18 C13 171.4(5)
C15 C14 C13 C12 179.5(5)
C15 C14 C13 C18 -53.1(7)
C17 C18 C13 C12 177.9(5)
C24 C18 C13 C12 -66.0(7)
C19 C18 C13 C12 54.9(7)
C17 C18 C13 C14 51.1(7)
C24 C18 C13 C14 167.2(6)
C19 C18 C13 C14 -71.9(6)
C30 C32 C33 C34 153.7(5)
C48 C32 C33 C34 24.2(6)
C35 C34 C33 C32 4.6(7)
C25 O5 C15 C16 -96.6(6)
C25 O5 C15 C14 142.9(5)
C17 C16 C15 O5 -173.2(5)
C17 C16 C15 C14 -55.4(7)
C13 C14 C15 O5 174.2(5)
C13 C14 C15 C16 54.8(7)
C14 C13 C12 C11 76.6(7)
C18 C13 C12 C11 -49.8(8)
O3 C11 C12 C13 -76.7(7)
C10 C11 C12 C13 46.5(7)
C15 C16 C17 C18 56.6(8)
C24 C18 C17 C16 -172.9(7)
C13 C18 C17 C16 -53.7(8)
C19 C18 C17 C16 66.2(8)
C41 O11 C51 O12 -11.5(12)
C41 O11 C51 C52 173.0(6)
O1 C52 C51 O12 157.2(9)
O1 C52 C51 O11 -27.1(10)
O2 C1 C2 C3 99.1(8)
O1 C1 C2 C3 -81.0(7)
C4 C3 C2 C1 169.1(6)
C9 C8 C7 C6 7.7(6)
C4 C6 C7 C8 152.0(5)
C22 C6 C7 C8 19.6(6)

loop_
_cod_related_entry_id
_cod_related_entry_code
_cod_related_entry_database
1 30651728 ChemSpider
